data_7020687
loop_
_publ_author_name
'Farina, Paolo'
'Levason, William'
'Reid, Gillian'

_publ_section_title
;
 s-Block chalcogenoether chemistry--thio- and selenoether coordination
 with hard Group 2 ions.
;
_journal_issue 1
_journal_name_full 'Dalton transactions (Cambridge, England : 2003)'
_journal_page_first 89
_journal_page_last 99
_journal_paper_doi 10.1039/c2dt31692g
_journal_volume 42
_journal_year 2013
_chemical_formula_moiety 'C12 H24 Ca I2 O4 Se2'
_chemical_formula_sum 'C12 H24 Ca I2 O4 Se2'
_chemical_formula_weight 684.11
_chemical_name_common
;diiodo(1,4,10,13-tetraoxa-7,16-
diselenacyclooctadecane)calcium(ii)
;
_chemical_name_systematic
;
diiodo(1,4,10,13-tetraoxa-7,16-diselenacyclooctadecane)calcium(II)
;
_space_group_IT_number 15
_space_group_name_Hall '-C 2yc'
_symmetry_cell_setting monoclinic
_symmetry_space_group_name_Hall '-C 2yc'
_symmetry_space_group_name_H-M 'C 1 2/c 1'
_atom_sites_solution_hydrogens geom
_atom_sites_solution_primary direct
_atom_sites_solution_secondary difmap
_audit_creation_date 2012-05-21
_audit_creation_method 'SHELXL-97 + hand edit'
_cell_angle_alpha 90.00
_cell_angle_beta 93.040(7)
_cell_angle_gamma 90.00
_cell_formula_units_Z 4
_cell_length_a 10.808(3)
_cell_length_b 11.798(3)
_cell_length_c 15.203(4)
_cell_measurement_reflns_used 3551
_cell_measurement_temperature 100(2)
_cell_measurement_theta_max 27.5
_cell_measurement_theta_min 3.5
_cell_volume 1935.8(9)
_computing_cell_refinement 'CrystalClear-SM Expert 2.0 r7 (Rigaku, 2011)'
_computing_data_collection 'CrystalClear-SM Expert 2.0 r7 (Rigaku, 2011)'
_computing_data_reduction 'CrystalClear-SM Expert 2.0 r7 (Rigaku, 2011)'
_computing_structure_refinement 'SHELXL-97 (Sheldrick, 2008)'
_computing_structure_solution 'SHELXS-97 (Sheldrick, 1997)'
_diffrn_ambient_temperature 100(2)
_diffrn_detector 'CCD plate'
_diffrn_detector_area_resol_mean 28.5714
_diffrn_detector_type 'Rigaku HG Saturn724+ (2x2 bin mode)'
_diffrn_measured_fraction_theta_full 0.991
_diffrn_measured_fraction_theta_max 0.991
_diffrn_measurement_device 'Four-circle \k diffractometer'
_diffrn_measurement_device_type 'Rigaku AFC12 '
_diffrn_measurement_method 'Profile data from \w-scans'
_diffrn_radiation_collimation 'Confocal mirrors, VHF VariMax '
_diffrn_radiation_type MoK\a
_diffrn_radiation_wavelength 0.71073
_diffrn_reflns_av_R_equivalents 0.0574
_diffrn_reflns_av_sigmaI/netI 0.0842
_diffrn_reflns_limit_h_max 14
_diffrn_reflns_limit_h_min -14
_diffrn_reflns_limit_k_max 15
_diffrn_reflns_limit_k_min -9
_diffrn_reflns_limit_l_max 19
_diffrn_reflns_limit_l_min -14
_diffrn_reflns_number 4452
_diffrn_reflns_theta_full 27.48
_diffrn_reflns_theta_max 27.48
_diffrn_reflns_theta_min 3.45
_diffrn_source 'Rotating anode X-ray tube'
_diffrn_source_type 'Rigaku FR-E+ Superbright'
_diffrn_standards_number 0
_exptl_absorpt_coefficient_mu 7.284
_exptl_absorpt_correction_T_max 1.000
_exptl_absorpt_correction_T_min 0.464
_exptl_absorpt_correction_type multi-scan
_exptl_absorpt_process_details
;Jacobson, R.A. (1998). REQAB. Private communication to the
Rigaku Corporation, Tokyo, Japan.
;
_exptl_crystal_colour colourless
_exptl_crystal_density_diffrn 2.347
_exptl_crystal_density_method 'not measured'
_exptl_crystal_description chip
_exptl_crystal_F_000 1288
_exptl_crystal_size_max 0.02
_exptl_crystal_size_mid 0.02
_exptl_crystal_size_min 0.01
_refine_diff_density_max 1.275
_refine_diff_density_min -1.465
_refine_diff_density_rms 0.291
_refine_ls_extinction_method none
_refine_ls_goodness_of_fit_ref 1.051
_refine_ls_hydrogen_treatment constr
_refine_ls_matrix_type full
_refine_ls_number_parameters 96
_refine_ls_number_reflns 2202
_refine_ls_number_restraints 0
_refine_ls_restrained_S_all 1.051
_refine_ls_R_factor_all 0.0883
_refine_ls_R_factor_gt 0.0573
_refine_ls_shift/su_max 0.000
_refine_ls_shift/su_mean 0.000
_refine_ls_structure_factor_coef Fsqd
_refine_ls_weighting_details 'w=1/[\s^2^(Fo^2^)+(0.0000P)^2^+67.3800P] where P=(Fo^2^+2Fc^2^)/3'
_refine_ls_weighting_scheme calc
_refine_ls_wR_factor_gt 0.1046
_refine_ls_wR_factor_ref 0.1199
_reflns_number_gt 1626
_reflns_number_total 2202
_reflns_threshold_expression I>2\s(I)
_cod_data_source_file c2dt31692g.txt
_cod_data_source_block 12paf086ra
_cod_original_cell_volume 1935.9(9)
_cod_original_sg_symbol_H-M 'C 2/c'
_cod_database_code 7020687

loop_
_symmetry_equiv_pos_as_xyz
'x, y, z'
'-x, y, -z+1/2'
'x+1/2, y+1/2, z'
'-x+1/2, y+1/2, -z+1/2'
'-x, -y, -z'
'x, -y, z-1/2'
'-x+1/2, -y+1/2, -z'
'x+1/2, -y+1/2, z-1/2'

loop_
_atom_site_label
_atom_site_type_symbol
_atom_site_fract_x
_atom_site_fract_y
_atom_site_fract_z
_atom_site_U_iso_or_equiv
_atom_site_adp_type
_atom_site_occupancy
_atom_site_symmetry_multiplicity
_atom_site_calc_flag
_atom_site_refinement_flags
Ca1 Ca 0.5000 0.1232(2) 0.2500 0.0135(5) Uani 1 2 d S
I1 I 0.50026(5) 0.29696(5) 0.09065(4) 0.01795(17) Uani 1 1 d .
Se1 Se 0.22526(8) 0.18836(8) 0.27349(6) 0.0185(2) Uani 1 1 d .
O1 O 0.5903(5) -0.0082(5) 0.1480(4) 0.0143(13) Uani 1 1 d .
O2 O 0.3397(6) 0.0123(5) 0.1498(4) 0.0151(13) Uani 1 1 d .
C1 C 0.5133(8) -0.1051(8) 0.1255(6) 0.0160(19) Uani 1 1 d .
H1A H 0.5005 -0.1510 0.1788 0.019 Uiso 1 1 calc R
H1B H 0.5538 -0.1534 0.0822 0.019 Uiso 1 1 calc R
C2 C 0.3923(8) -0.0631(8) 0.0874(6) 0.016(2) Uani 1 1 d .
H2A H 0.4045 -0.0225 0.0315 0.020 Uiso 1 1 calc R
H2B H 0.3356 -0.1277 0.0747 0.020 Uiso 1 1 calc R
C3 C 0.2304(8) 0.0668(8) 0.1098(6) 0.018(2) Uani 1 1 d .
H3A H 0.1887 0.0148 0.0666 0.022 Uiso 1 1 calc R
H3B H 0.2550 0.1358 0.0780 0.022 Uiso 1 1 calc R
C4 C 0.1432(8) 0.0980(8) 0.1787(6) 0.017(2) Uani 1 1 d .
H4A H 0.1091 0.0280 0.2040 0.021 Uiso 1 1 calc R
H4B H 0.0733 0.1419 0.1513 0.021 Uiso 1 1 calc R
C5 C 0.2128(9) 0.0773(8) 0.3687(6) 0.019(2) Uani 1 1 d .
H5A H 0.2464 0.1117 0.4244 0.022 Uiso 1 1 calc R
H5B H 0.1242 0.0602 0.3758 0.022 Uiso 1 1 calc R
C6 C 0.2795(8) -0.0306(8) 0.3540(6) 0.0150(19) Uani 1 1 d .
H6A H 0.2639 -0.0847 0.4019 0.018 Uiso 1 1 calc R
H6B H 0.2489 -0.0649 0.2975 0.018 Uiso 1 1 calc R

loop_
_atom_site_aniso_label
_atom_site_aniso_U_11
_atom_site_aniso_U_22
_atom_site_aniso_U_33
_atom_site_aniso_U_23
_atom_site_aniso_U_13
_atom_site_aniso_U_12
Ca1 0.0110(12) 0.0135(13) 0.0161(13) 0.000 0.0017(10) 0.000
I1 0.0164(3) 0.0169(3) 0.0206(3) 0.0021(3) 0.0017(2) 0.0015(2)
Se1 0.0141(5) 0.0175(5) 0.0239(5) -0.0012(4) 0.0008(4) 0.0011(4)
O1 0.007(3) 0.016(3) 0.020(3) -0.003(3) 0.004(2) -0.003(2)
O2 0.013(3) 0.017(3) 0.015(3) -0.004(3) 0.001(2) 0.003(3)
C1 0.011(4) 0.017(5) 0.021(5) -0.003(4) 0.007(3) -0.001(4)
C2 0.012(4) 0.020(5) 0.017(5) -0.003(4) 0.001(4) -0.007(4)
C3 0.018(5) 0.022(5) 0.015(5) 0.002(4) 0.002(4) 0.006(4)
C4 0.010(4) 0.019(5) 0.022(5) 0.004(4) -0.006(4) 0.000(4)
C5 0.018(5) 0.019(5) 0.018(5) 0.001(4) 0.000(4) 0.001(4)
C6 0.006(4) 0.020(5) 0.020(5) 0.003(4) 0.003(3) -0.002(3)

loop_
_atom_type_symbol
_atom_type_description
_atom_type_scat_dispersion_real
_atom_type_scat_dispersion_imag
_atom_type_scat_source
C C 0.0033 0.0016 'International Tables Vol C Tables 4.2.6.8 and 6.1.1.4'
H H 0.0000 0.0000 'International Tables Vol C Tables 4.2.6.8 and 6.1.1.4'
O O 0.0106 0.0060 'International Tables Vol C Tables 4.2.6.8 and 6.1.1.4'
Ca Ca 0.2262 0.3064 'International Tables Vol C Tables 4.2.6.8 and 6.1.1.4'
Se Se -0.0929 2.2259 'International Tables Vol C Tables 4.2.6.8 and 6.1.1.4'
I I -0.4742 1.8119 'International Tables Vol C Tables 4.2.6.8 and 6.1.1.4'

loop_
_geom_angle_atom_site_label_1
_geom_angle_atom_site_label_2
_geom_angle_atom_site_label_3
_geom_angle
_geom_angle_site_symmetry_1
_geom_angle_site_symmetry_3
O1 Ca1 O1 100.8(3) . 2_655
O1 Ca1 O2 65.3(2) . .
O1 Ca1 O2 77.0(2) 2_655 .
O1 Ca1 O2 77.0(2) . 2_655
O1 Ca1 O2 65.3(2) 2_655 2_655
O2 Ca1 O2 119.5(3) . 2_655
O1 Ca1 Se1 70.51(14) . 2_655
O1 Ca1 Se1 130.46(15) 2_655 2_655
O2 Ca1 Se1 131.97(14) . 2_655
O2 Ca1 Se1 65.20(13) 2_655 2_655
O1 Ca1 Se1 130.46(15) . .
O1 Ca1 Se1 70.51(14) 2_655 .
O2 Ca1 Se1 65.20(13) . .
O2 Ca1 Se1 131.97(14) 2_655 .
Se1 Ca1 Se1 151.35(10) 2_655 .
O1 Ca1 I1 156.16(14) . 2_655
O1 Ca1 I1 84.75(15) 2_655 2_655
O2 Ca1 I1 138.18(13) . 2_655
O2 Ca1 I1 84.57(14) 2_655 2_655
Se1 Ca1 I1 88.14(5) 2_655 2_655
Se1 Ca1 I1 73.31(4) . 2_655
O1 Ca1 I1 84.75(15) . .
O1 Ca1 I1 156.16(14) 2_655 .
O2 Ca1 I1 84.57(14) . .
O2 Ca1 I1 138.18(13) 2_655 .
Se1 Ca1 I1 73.31(4) 2_655 .
Se1 Ca1 I1 88.14(5) . .
I1 Ca1 I1 99.53(8) 2_655 .
C5 Se1 C4 97.6(4) . .
C5 Se1 Ca1 91.3(3) . .
C4 Se1 Ca1 100.3(3) . .
C6 O1 C1 113.8(6) 2_655 .
C6 O1 Ca1 123.9(5) 2_655 .
C1 O1 Ca1 114.2(5) . .
C2 O2 C3 109.8(6) . .
C2 O2 Ca1 115.0(5) . .
C3 O2 Ca1 121.7(5) . .
O1 C1 C2 108.2(7) . .
O1 C1 H1A 110.1 . .
C2 C1 H1A 110.1 . .
O1 C1 H1B 110.1 . .
C2 C1 H1B 110.1 . .
H1A C1 H1B 108.4 . .
O2 C2 C1 108.6(7) . .
O2 C2 H2A 110.0 . .
C1 C2 H2A 110.0 . .
O2 C2 H2B 110.0 . .
C1 C2 H2B 110.0 . .
H2A C2 H2B 108.3 . .
O2 C3 C4 110.2(7) . .
O2 C3 H3A 109.6 . .
C4 C3 H3A 109.6 . .
O2 C3 H3B 109.6 . .
C4 C3 H3B 109.6 . .
H3A C3 H3B 108.1 . .
C3 C4 Se1 111.8(6) . .
C3 C4 H4A 109.3 . .
Se1 C4 H4A 109.3 . .
C3 C4 H4B 109.3 . .
Se1 C4 H4B 109.3 . .
H4A C4 H4B 107.9 . .
C6 C5 Se1 114.1(7) . .
C6 C5 H5A 108.7 . .
Se1 C5 H5A 108.7 . .
C6 C5 H5B 108.7 . .
Se1 C5 H5B 108.7 . .
H5A C5 H5B 107.6 . .
O1 C6 C5 109.3(7) 2_655 .
O1 C6 H6A 109.8 2_655 .
C5 C6 H6A 109.8 . .
O1 C6 H6B 109.8 2_655 .
C5 C6 H6B 109.8 . .
H6A C6 H6B 108.3 . .

loop_
_geom_bond_atom_site_label_1
_geom_bond_atom_site_label_2
_geom_bond_distance
_geom_bond_site_symmetry_2
Ca1 O1 2.434(6) .
Ca1 O1 2.434(6) 2_655
Ca1 O2 2.599(6) .
Ca1 O2 2.599(6) 2_655
Ca1 Se1 3.1061(14) 2_655
Ca1 Se1 3.1061(14) .
Ca1 I1 3.1737(19) 2_655
Ca1 I1 3.1737(19) .
Se1 C5 1.963(9) .
Se1 C4 1.966(9) .
O1 C6 1.434(9) 2_655
O1 C1 1.444(10) .
O2 C2 1.439(10) .
O2 C3 1.450(10) .
C1 C2 1.487(12) .
C1 H1A 0.9900 .
C1 H1B 0.9900 .
C2 H2A 0.9900 .
C2 H2B 0.9900 .
C3 C4 1.492(13) .
C3 H3A 0.9900 .
C3 H3B 0.9900 .
C4 H4A 0.9900 .
C4 H4B 0.9900 .
C5 C6 1.485(12) .
C5 H5A 0.9900 .
C5 H5B 0.9900 .
C6 O1 1.434(9) 2_655
C6 H6A 0.9900 .
C6 H6B 0.9900 .

loop_
_geom_torsion_atom_site_label_1
_geom_torsion_atom_site_label_2
_geom_torsion_atom_site_label_3
_geom_torsion_atom_site_label_4
_geom_torsion
_geom_torsion_site_symmetry_1
_geom_torsion_site_symmetry_4
C6 O1 C1 C2 -152.5(7) 2_655 .
Ca1 O1 C1 C2 57.5(8) . .
C3 O2 C2 C1 172.1(7) . .
Ca1 O2 C2 C1 30.4(8) . .
O1 C1 C2 O2 -56.1(9) . .
C2 O2 C3 C4 152.7(7) . .
Ca1 O2 C3 C4 -68.6(9) . .
O2 C3 C4 Se1 53.3(9) . .
C5 Se1 C4 C3 -114.0(7) . .
Ca1 Se1 C4 C3 -21.3(7) . .
C4 Se1 C5 C6 61.9(7) . .
Ca1 Se1 C5 C6 -38.6(7) . .
Se1 C5 C6 O1 63.9(9) . 2_655
